data_7204313
loop_
_publ_author_name
'Williams, Paul A.'
'Roberts, John L.'
'Jones, Anthony C.'
'Chalker, Paul R.'
'Bickley, Jamie F.'
'Steiner, Alexander'
'Davies, Hywel O.'
'Leedham, Timothy J.'

_publ_section_title
;
 Novel mononuclear zirconium and hafnium alkoxides; improved precursors
 for the MOCVD of ZrO2 and HfO2
;
_journal_issue 2
_journal_name_full 'Journal of Materials Chemistry'
_journal_page_first 165
_journal_paper_doi 10.1039/b109994a
_journal_volume 12
_journal_year 2002
_chemical_formula_sum 'C18 H40 O6 Zr'
_chemical_formula_weight 443.72
_chemical_name_systematic
; 
? 
;
_space_group_IT_number 19
_symmetry_cell_setting orthorhombic
_symmetry_space_group_name_Hall 'P 2ac 2ab'
_symmetry_space_group_name_H-M 'P 21 21 21'
_atom_sites_solution_hydrogens geom
_atom_sites_solution_primary direct
_atom_sites_solution_secondary difmap
_audit_creation_method SHELXL-97
_cell_angle_alpha 90.00
_cell_angle_beta 90.00
_cell_angle_gamma 90.00
_cell_formula_units_Z 4
_cell_length_a 10.2970(12)
_cell_length_b 10.7861(12)
_cell_length_c 21.258(2)
_cell_measurement_reflns_used 6142
_cell_measurement_temperature 150(2)
_cell_measurement_theta_max 55.981
_cell_measurement_theta_min 5.380
_cell_volume 2361.0(4)
_computing_cell_refinement SMART
_computing_data_collection 'SMART (Bruker, 2000)'
_computing_data_reduction 'SHELXTL (Bruker, 2000)'
_computing_publication_material SHELXL97
_computing_structure_refinement 'SHELXL97 (Sheldrick, 1997)'
_computing_structure_solution 'SHELXS97 (Sheldrick, 1990)'
_diffrn_ambient_temperature 150(2)
_diffrn_measured_fraction_theta_full 0.947
_diffrn_measured_fraction_theta_max 0.947
_diffrn_measurement_device_type 'Bruker Apex CCD area detector'
_diffrn_measurement_method '\w scans'
_diffrn_radiation_monochromator graphite
_diffrn_radiation_source 'fine-focus sealed tube'
_diffrn_radiation_type MoK\a
_diffrn_radiation_wavelength 0.71073
_diffrn_reflns_av_R_equivalents 0.1032
_diffrn_reflns_av_sigmaI/netI 0.0800
_diffrn_reflns_limit_h_max 11
_diffrn_reflns_limit_h_min -13
_diffrn_reflns_limit_k_max 13
_diffrn_reflns_limit_k_min -12
_diffrn_reflns_limit_l_max 28
_diffrn_reflns_limit_l_min -15
_diffrn_reflns_number 14636
_diffrn_reflns_theta_full 28.29
_diffrn_reflns_theta_max 28.29
_diffrn_reflns_theta_min 1.92
_exptl_absorpt_coefficient_mu 0.491
_exptl_crystal_colour colourless
_exptl_crystal_density_diffrn 1.248
_exptl_crystal_density_method 'not measured'
_exptl_crystal_description block
_exptl_crystal_F_000 944
_exptl_crystal_size_max 0.45
_exptl_crystal_size_mid 0.3
_exptl_crystal_size_min 0.2
_refine_diff_density_max 0.670
_refine_diff_density_min -0.899
_refine_diff_density_rms 0.075
_refine_ls_abs_structure_details 'Flack H D (1983), Acta Cryst. A39, 876-881'
_refine_ls_abs_structure_Flack -0.02(5)
_refine_ls_extinction_method none
_refine_ls_goodness_of_fit_ref 0.728
_refine_ls_hydrogen_treatment mixed
_refine_ls_matrix_type full
_refine_ls_number_parameters 239
_refine_ls_number_reflns 5439
_refine_ls_number_restraints 68
_refine_ls_restrained_S_all 0.746
_refine_ls_R_factor_all 0.0452
_refine_ls_R_factor_gt 0.0389
_refine_ls_shift/su_max 0.002
_refine_ls_shift/su_mean 0.000
_refine_ls_structure_factor_coef Fsqd
_refine_ls_weighting_details 'calc w=1/[\s^2^(Fo^2^)+(0.0885P)^2^+0.0000P] where P=(Fo^2^+2Fc^2^)/3'
_refine_ls_weighting_scheme calc
_refine_ls_wR_factor_gt 0.0990
_refine_ls_wR_factor_ref 0.1030
_reflns_number_gt 4699
_reflns_number_total 5439
_reflns_threshold_expression >2sigma(I)
_cod_data_source_file b109994a.txt
_cod_data_source_block tony67m
_cod_depositor_comments
;
The following automatic conversions were performed:
'_symmetry_cell_setting' value 'Orthorhombic' changed to 'orthorhombic'
according to '/home/saulius/struct/CIF-dictionaries/cif_core.dic'
dictionary named 'cif_core.dic' version 2.4.1 from 2010-06-29.

Automatic conversion script
Id: cif_fix_enum 1527 2010-12-29 10:47:43Z saulius 
;
_cod_original_cell_volume 2361.1(5)
_cod_database_code 7204313

loop_
_symmetry_equiv_pos_as_xyz
'x, y, z'
'-x+1/2, -y, z+1/2'
'-x, y+1/2, -z+1/2'
'x+1/2, -y+1/2, -z'

loop_
_atom_site_label
_atom_site_type_symbol
_atom_site_fract_x
_atom_site_fract_y
_atom_site_fract_z
_atom_site_U_iso_or_equiv
_atom_site_adp_type
_atom_site_occupancy
_atom_site_symmetry_multiplicity
_atom_site_calc_flag
_atom_site_refinement_flags
_atom_site_disorder_assembly
_atom_site_disorder_group
C1 C 1.1749(4) 0.0506(4) 0.88444(15) 0.0441(8) Uani 1 1 d . . .
C2 C 1.2618(5) 0.1473(6) 0.8551(2) 0.0724(14) Uani 1 1 d . . .
H2A H 1.2819 0.1235 0.8117 0.109 Uiso 1 1 calc R . .
H2B H 1.3425 0.1536 0.8793 0.109 Uiso 1 1 calc R . .
H2C H 1.2173 0.2277 0.8552 0.109 Uiso 1 1 calc R . .
C3 C 1.2426(5) -0.0768(4) 0.88607(19) 0.0642(12) Uani 1 1 d . . .
H3A H 1.3213 -0.0713 0.9119 0.096 Uiso 1 1 calc R . .
H3B H 1.2661 -0.1015 0.8432 0.096 Uiso 1 1 calc R . .
H3C H 1.1836 -0.1384 0.9042 0.096 Uiso 1 1 calc R . .
C4 C 1.1383(4) 0.0861(4) 0.95157(16) 0.0528(10) Uani 1 1 d . . .
H4A H 1.1027 0.0135 0.9743 0.063 Uiso 1 1 calc R . .
H4B H 1.2154 0.1167 0.9746 0.063 Uiso 1 1 calc R . .
C5 C 1.0046(5) 0.2295(4) 1.00694(16) 0.0524(10) Uani 1 1 d . . .
H5A H 0.9630 0.1636 1.0315 0.079 Uiso 1 1 calc R . .
H5B H 0.9435 0.2982 1.0012 0.079 Uiso 1 1 calc R . .
H5C H 1.0818 0.2592 1.0293 0.079 Uiso 1 1 calc R . .
C6 C 0.8227(3) 0.3983(3) 0.86180(14) 0.0350(6) Uani 1 1 d . . .
C7 C 0.6948(4) 0.4698(3) 0.85910(18) 0.0496(9) Uani 1 1 d . . .
H7A H 0.6271 0.4167 0.8410 0.074 Uiso 1 1 calc R . .
H7B H 0.7057 0.5437 0.8328 0.074 Uiso 1 1 calc R . .
H7C H 0.6695 0.4948 0.9017 0.074 Uiso 1 1 calc R . .
C8 C 0.9258(4) 0.4728(3) 0.89694(16) 0.0441(8) Uani 1 1 d . . .
H8A H 0.8987 0.4842 0.9407 0.066 Uiso 1 1 calc R . .
H8B H 0.9362 0.5540 0.8768 0.066 Uiso 1 1 calc R . .
H8C H 1.0085 0.4281 0.8958 0.066 Uiso 1 1 calc R . .
C9 C 0.8670(3) 0.3718(3) 0.79442(14) 0.0386(7) Uani 1 1 d . . .
H9A H 0.7928 0.3438 0.7684 0.046 Uiso 1 1 calc R . .
H9B H 0.9045 0.4473 0.7751 0.046 Uiso 1 1 calc R . .
C10 C 1.0172(4) 0.2448(4) 0.73811(15) 0.0439(8) Uani 1 1 d . . .
H10A H 0.9484 0.2114 0.7112 0.066 Uiso 1 1 calc R . .
H10B H 1.0860 0.1828 0.7430 0.066 Uiso 1 1 calc R . .
H10C H 1.0534 0.3197 0.7188 0.066 Uiso 1 1 calc R . .
C11 C 0.6795(4) 0.0288(4) 0.7582(2) 0.0510(9) Uani 1 1 d D . .
C12 C 0.5945(8) 0.1412(7) 0.7445(4) 0.068(3) Uiso 0.607(15) 1 d PD A 1
H12A H 0.5530 0.1691 0.7836 0.102 Uiso 0.607(15) 1 calc PR A 1
H12B H 0.5275 0.1186 0.7139 0.102 Uiso 0.607(15) 1 calc PR A 1
H12C H 0.6481 0.2082 0.7274 0.102 Uiso 0.607(15) 1 calc PR A 1
C13 C 0.7400(7) -0.0078(8) 0.6941(3) 0.055(2) Uiso 0.607(15) 1 d PD A 1
H13A H 0.7881 0.0628 0.6768 0.082 Uiso 0.607(15) 1 calc PR A 1
H13B H 0.6708 -0.0316 0.6648 0.082 Uiso 0.607(15) 1 calc PR A 1
H13C H 0.7993 -0.0780 0.7000 0.082 Uiso 0.607(15) 1 calc PR A 1
C14 C 0.6045(10) -0.0782(9) 0.7857(5) 0.073(3) Uiso 0.607(15) 1 d PD A 1
H14A H 0.6639 -0.1470 0.7944 0.110 Uiso 0.607(15) 1 calc PR A 1
H14B H 0.5380 -0.1052 0.7558 0.110 Uiso 0.607(15) 1 calc PR A 1
H14C H 0.5628 -0.0518 0.8250 0.110 Uiso 0.607(15) 1 calc PR A 1
C12' C 0.5701(13) 0.1044(14) 0.7844(8) 0.085(5) Uiso 0.393(15) 1 d PD A 2
H12D H 0.5538 0.0796 0.8280 0.128 Uiso 0.393(15) 1 calc PR A 2
H12E H 0.4917 0.0905 0.7592 0.128 Uiso 0.393(15) 1 calc PR A 2
H12F H 0.5934 0.1924 0.7831 0.128 Uiso 0.393(15) 1 calc PR A 2
C13' C 0.7103(18) 0.0483(19) 0.6914(6) 0.094(5) Uiso 0.393(15) 1 d PD A 2
H13D H 0.7324 0.1356 0.6844 0.141 Uiso 0.393(15) 1 calc PR A 2
H13E H 0.6349 0.0262 0.6656 0.141 Uiso 0.393(15) 1 calc PR A 2
H13F H 0.7843 -0.0039 0.6795 0.141 Uiso 0.393(15) 1 calc PR A 2
C14' C 0.6425(13) -0.1080(9) 0.7722(6) 0.059(3) Uiso 0.393(15) 1 d PD A 2
H14D H 0.7151 -0.1623 0.7608 0.088 Uiso 0.393(15) 1 calc PR A 2
H14E H 0.5657 -0.1308 0.7475 0.088 Uiso 0.393(15) 1 calc PR A 2
H14F H 0.6232 -0.1173 0.8171 0.088 Uiso 0.393(15) 1 calc PR A 2
C15 C 0.7568(7) -0.0897(5) 0.9655(3) 0.0377(16) Uiso 0.603(10) 1 d PD B 1
C16 C 0.6157(7) -0.0976(7) 0.9618(4) 0.059(2) Uiso 0.603(10) 1 d PD B 1
H16A H 0.5777 -0.0168 0.9720 0.089 Uiso 0.603(10) 1 calc PR B 1
H16B H 0.5844 -0.1597 0.9919 0.089 Uiso 0.603(10) 1 calc PR B 1
H16C H 0.5901 -0.1218 0.9191 0.089 Uiso 0.603(10) 1 calc PR B 1
C17 C 0.7990(9) -0.0730(7) 1.0363(3) 0.064(2) Uiso 0.603(10) 1 d PD B 1
H17A H 0.8939 -0.0776 1.0395 0.096 Uiso 0.603(10) 1 calc PR B 1
H17B H 0.7601 -0.1388 1.0619 0.096 Uiso 0.603(10) 1 calc PR B 1
H17C H 0.7694 0.0079 1.0517 0.096 Uiso 0.603(10) 1 calc PR B 1
C18 C 0.8384(9) -0.2007(7) 0.9398(4) 0.051(2) Uiso 0.603(10) 1 d PD B 1
H18A H 0.8178 -0.2140 0.8953 0.077 Uiso 0.603(10) 1 calc PR B 1
H18B H 0.8175 -0.2757 0.9637 0.077 Uiso 0.603(10) 1 calc PR B 1
H18C H 0.9311 -0.1821 0.9442 0.077 Uiso 0.603(10) 1 calc PR B 1
C15' C 0.8015(9) -0.0920(7) 0.9759(4) 0.034(2) Uiso 0.397(10) 1 d PD B 2
C16' C 0.6640(12) -0.0741(14) 0.9975(8) 0.087(5) Uiso 0.397(10) 1 d PD B 2
H16D H 0.6090 -0.0544 0.9612 0.130 Uiso 0.397(10) 1 calc PR B 2
H16E H 0.6605 -0.0059 1.0279 0.130 Uiso 0.397(10) 1 calc PR B 2
H16F H 0.6329 -0.1505 1.0174 0.130 Uiso 0.397(10) 1 calc PR B 2
C17' C 0.8906(11) -0.0987(11) 1.0355(5) 0.061(3) Uiso 0.397(10) 1 d PD B 2
H17D H 0.9817 -0.0923 1.0227 0.091 Uiso 0.397(10) 1 calc PR B 2
H17E H 0.8765 -0.1779 1.0571 0.091 Uiso 0.397(10) 1 calc PR B 2
H17F H 0.8691 -0.0303 1.0639 0.091 Uiso 0.397(10) 1 calc PR B 2
C18' C 0.7984(14) -0.2086(10) 0.9343(5) 0.050(3) Uiso 0.397(10) 1 d PD B 2
H18D H 0.7407 -0.1943 0.8983 0.075 Uiso 0.397(10) 1 calc PR B 2
H18E H 0.7662 -0.2790 0.9589 0.075 Uiso 0.397(10) 1 calc PR B 2
H18F H 0.8862 -0.2267 0.9191 0.075 Uiso 0.397(10) 1 calc PR B 2
O1 O 1.0583(2) 0.0402(2) 0.84956(10) 0.0367(5) Uani 1 1 d . . .
O2 O 1.0420(3) 0.1820(2) 0.94680(10) 0.0442(6) Uani 1 1 d . . .
O3 O 0.8031(2) 0.28247(19) 0.89144(10) 0.0346(5) Uani 1 1 d . . .
O4 O 0.9641(2) 0.2751(2) 0.79886(10) 0.0351(5) Uani 1 1 d . . .
O5 O 0.7856(2) 0.0602(2) 0.79710(11) 0.0435(6) Uani 1 1 d . A .
O6 O 0.8139(3) 0.0147(2) 0.93540(13) 0.0572(8) Uani 1 1 d . . .
Zr1 Zr 0.88477(3) 0.11813(2) 0.869235(12) 0.03128(10) Uani 1 1 d . A .

loop_
_atom_site_aniso_label
_atom_site_aniso_U_11
_atom_site_aniso_U_22
_atom_site_aniso_U_33
_atom_site_aniso_U_23
_atom_site_aniso_U_13
_atom_site_aniso_U_12
C1 0.052(2) 0.0501(19) 0.0303(17) 0.0021(14) -0.0031(14) 0.0045(16)
C2 0.065(3) 0.105(4) 0.047(2) 0.010(2) -0.010(2) -0.021(3)
C3 0.070(3) 0.079(3) 0.044(2) -0.002(2) -0.0074(19) 0.030(2)
C4 0.071(3) 0.059(2) 0.0285(15) 0.0005(15) -0.0116(17) 0.0141(19)
C5 0.087(3) 0.047(2) 0.0231(16) -0.0101(15) -0.0035(18) 0.007(2)
C6 0.0473(17) 0.0321(15) 0.0257(14) 0.0025(13) -0.0042(13) 0.0010(12)
C7 0.063(2) 0.0443(19) 0.042(2) 0.0016(15) -0.0028(17) 0.0130(16)
C8 0.067(2) 0.0333(16) 0.0324(16) -0.0027(14) -0.0029(16) -0.0027(15)
C9 0.0528(19) 0.0357(15) 0.0273(13) 0.0045(13) -0.0022(13) 0.0016(16)
C10 0.063(2) 0.0509(19) 0.0180(14) -0.0016(14) 0.0088(15) -0.0062(17)
C11 0.046(2) 0.047(2) 0.060(2) -0.0114(18) -0.0123(18) -0.0049(16)
O1 0.0468(13) 0.0394(11) 0.0241(10) -0.0025(9) -0.0010(9) 0.0066(10)
O2 0.0661(17) 0.0453(13) 0.0213(10) -0.0038(10) -0.0086(11) 0.0082(12)
O3 0.0489(13) 0.0324(11) 0.0225(9) 0.0016(9) 0.0025(9) -0.0003(9)
O4 0.0521(14) 0.0342(11) 0.0189(9) 0.0020(8) 0.0016(9) -0.0018(10)
O5 0.0416(13) 0.0491(14) 0.0397(13) -0.0136(11) -0.0012(10) -0.0065(11)
O6 0.090(2) 0.0380(14) 0.0432(14) 0.0072(11) 0.0272(14) -0.0035(13)
Zr1 0.04518(16) 0.02818(13) 0.02047(13) 0.00014(11) 0.00416(12) -0.00238(12)

loop_
_atom_type_symbol
_atom_type_description
_atom_type_scat_dispersion_real
_atom_type_scat_dispersion_imag
_atom_type_scat_source
C C 0.0033 0.0016 'International Tables Vol C Tables 4.2.6.8 and 6.1.1.4'
H H 0.0000 0.0000 'International Tables Vol C Tables 4.2.6.8 and 6.1.1.4'
O O 0.0106 0.0060 'International Tables Vol C Tables 4.2.6.8 and 6.1.1.4'
Zr Zr -2.9673 0.5597 'International Tables Vol C Tables 4.2.6.8 and 6.1.1.4'

loop_
_geom_angle_atom_site_label_1
_geom_angle_atom_site_label_2
_geom_angle_atom_site_label_3
_geom_angle
_geom_angle_site_symmetry_1
_geom_angle_site_symmetry_3
_geom_angle_publ_flag
O1 C1 C2 109.9(3) . . ?
O1 C1 C4 107.5(3) . . ?
C2 C1 C4 111.1(4) . . ?
O1 C1 C3 109.0(3) . . ?
C2 C1 C3 110.9(4) . . ?
C4 C1 C3 108.3(3) . . ?
O2 C4 C1 106.6(3) . . ?
O3 C6 C8 110.3(3) . . ?
O3 C6 C7 109.9(3) . . ?
C8 C6 C7 110.6(3) . . ?
O3 C6 C9 107.1(2) . . ?
C8 C6 C9 110.4(3) . . ?
C7 C6 C9 108.4(3) . . ?
O4 C9 C6 106.2(2) . . ?
O5 C11 C13' 111.4(8) . . ?
O5 C11 C12' 103.5(7) . . ?
C13' C11 C12' 116.3(10) . . ?
O5 C11 C14 110.7(5) . . ?
C13' C11 C14 126.6(9) . . ?
C12' C11 C14 83.5(7) . . ?
O5 C11 C12 111.4(4) . . ?
C13' C11 C12 80.0(9) . . ?
C12' C11 C12 37.4(6) . . ?
C14 C11 C12 112.8(5) . . ?
O5 C11 C13 105.4(4) . . ?
C13' C11 C13 25.9(8) . . ?
C12' C11 C13 140.2(8) . . ?
C14 C11 C13 110.6(5) . . ?
C12 C11 C13 105.5(5) . . ?
O5 C11 C14' 107.8(5) . . ?
C13' C11 C14' 112.0(9) . . ?
C12' C11 C14' 105.1(8) . . ?
C14 C11 C14' 21.9(5) . . ?
C12 C11 C14' 130.6(6) . . ?
C13 C11 C14' 91.4(6) . . ?
O6 C15 C16 115.8(6) . . ?
O6 C15 C18 103.1(5) . . ?
C16 C15 C18 118.2(6) . . ?
O6 C15 C17 103.0(5) . . ?
C16 C15 C17 109.4(6) . . ?
C18 C15 C17 105.9(6) . . ?
O6 C15' C16' 99.4(8) . . ?
O6 C15' C18' 108.2(7) . . ?
C16' C15' C18' 105.2(9) . . ?
O6 C15' C17' 117.9(7) . . ?
C16' C15' C17' 108.1(9) . . ?
C18' C15' C17' 116.1(9) . . ?
C1 O1 Zr1 127.54(19) . . ?
C5 O2 C4 112.4(3) . . ?
C5 O2 Zr1 122.2(3) . . ?
C4 O2 Zr1 107.8(2) . . ?
C6 O3 Zr1 127.80(18) . . ?
C10 O4 C9 111.5(2) . . ?
C10 O4 Zr1 121.9(2) . . ?
C9 O4 Zr1 108.25(17) . . ?
C11 O5 Zr1 160.9(2) . . ?
C15 O6 C15' 20.5(3) . . ?
C15 O6 Zr1 159.7(3) . . ?
C15' O6 Zr1 157.7(4) . . ?
O6 Zr1 O5 100.95(12) . . ?
O6 Zr1 O3 100.32(10) . . ?
O5 Zr1 O3 104.35(10) . . ?
O6 Zr1 O1 104.12(11) . . ?
O5 Zr1 O1 99.64(10) . . ?
O3 Zr1 O1 141.54(10) . . ?
O6 Zr1 O4 170.30(9) . . ?
O5 Zr1 O4 85.06(10) . . ?
O3 Zr1 O4 70.63(8) . . ?
O1 Zr1 O4 82.13(9) . . ?
O6 Zr1 O2 85.45(12) . . ?
O5 Zr1 O2 169.47(10) . . ?
O3 Zr1 O2 82.46(9) . . ?
O1 Zr1 O2 70.50(9) . . ?
O4 Zr1 O2 89.79(8) . . ?

loop_
_geom_bond_atom_site_label_1
_geom_bond_atom_site_label_2
_geom_bond_distance
_geom_bond_site_symmetry_2
_geom_bond_publ_flag
C1 O1 1.416(5) . ?
C1 C2 1.509(6) . ?
C1 C4 1.525(5) . ?
C1 C3 1.541(5) . ?
C4 O2 1.436(5) . ?
C5 O2 1.430(4) . ?
C6 O3 1.414(4) . ?
C6 C8 1.526(5) . ?
C6 C7 1.527(5) . ?
C6 C9 1.531(4) . ?
C9 O4 1.448(4) . ?
C10 O4 1.440(4) . ?
C11 O5 1.412(4) . ?
C11 C13' 1.471(11) . ?
C11 C12' 1.498(11) . ?
C11 C14 1.507(8) . ?
C11 C12 1.524(8) . ?
C11 C13 1.550(7) . ?
C11 C14' 1.553(9) . ?
C15 O6 1.422(6) . ?
C15 C16 1.457(9) . ?
C15 C18 1.562(8) . ?
C15 C17 1.578(8) . ?
C15' O6 1.443(9) . ?
C15' C16' 1.501(12) . ?
C15' C18' 1.537(10) . ?
C15' C17' 1.566(11) . ?
O1 Zr1 2.018(2) . ?
O2 Zr1 2.411(2) . ?
O3 Zr1 2.018(2) . ?
O4 Zr1 2.403(2) . ?
O5 Zr1 1.945(2) . ?
O6 Zr1 1.938(2) . ?

loop_
_geom_torsion_atom_site_label_1
_geom_torsion_atom_site_label_2
_geom_torsion_atom_site_label_3
_geom_torsion_atom_site_label_4
_geom_torsion
_geom_torsion_site_symmetry_1
_geom_torsion_site_symmetry_2
_geom_torsion_site_symmetry_3
_geom_torsion_site_symmetry_4
_geom_torsion_publ_flag
O1 C1 C4 O2 -44.6(4) . . . . ?
C2 C1 C4 O2 75.8(4) . . . . ?
C3 C1 C4 O2 -162.2(4) . . . . ?
O3 C6 C9 O4 -44.9(3) . . . . ?
C8 C6 C9 O4 75.1(3) . . . . ?
C7 C6 C9 O4 -163.5(3) . . . . ?
C2 C1 O1 Zr1 -98.9(4) . . . . ?
C4 C1 O1 Zr1 22.2(4) . . . . ?
C3 C1 O1 Zr1 139.4(3) . . . . ?
C1 C4 O2 C5 -176.4(3) . . . . ?
C1 C4 O2 Zr1 46.1(4) . . . . ?
C8 C6 O3 Zr1 -95.8(3) . . . . ?
C7 C6 O3 Zr1 142.0(2) . . . . ?
C9 C6 O3 Zr1 24.4(3) . . . . ?
C6 C9 O4 C10 -177.9(3) . . . . ?
C6 C9 O4 Zr1 45.4(3) . . . . ?
C13' C11 O5 Zr1 147.9(11) . . . . ?
C12' C11 O5 Zr1 22.2(11) . . . . ?
C14 C11 O5 Zr1 -65.8(10) . . . . ?
C12 C11 O5 Zr1 60.6(10) . . . . ?
C13 C11 O5 Zr1 174.5(7) . . . . ?
C14' C11 O5 Zr1 -88.9(10) . . . . ?
C16 C15 O6 C15' 164.2(15) . . . . ?
C18 C15 O6 C15' -65.2(12) . . . . ?
C17 C15 O6 C15' 44.8(12) . . . . ?
C16 C15 O6 Zr1 -83.0(11) . . . . ?
C18 C15 O6 Zr1 47.6(13) . . . . ?
C17 C15 O6 Zr1 157.6(9) . . . . ?
C16' C15' O6 C15 -37.9(12) . . . . ?
C18' C15' O6 C15 71.6(13) . . . . ?
C17' C15' O6 C15 -154.2(17) . . . . ?
C16' C15' O6 Zr1 -160.3(11) . . . . ?
C18' C15' O6 Zr1 -50.9(16) . . . . ?
C17' C15' O6 Zr1 83.3(12) . . . . ?
C15 O6 Zr1 O5 30.1(11) . . . . ?
C15' O6 Zr1 O5 88.7(11) . . . . ?
C15 O6 Zr1 O3 137.0(10) . . . . ?
C15' O6 Zr1 O3 -164.4(11) . . . . ?
C15 O6 Zr1 O1 -72.9(11) . . . . ?
C15' O6 Zr1 O1 -14.3(11) . . . . ?
C15 O6 Zr1 O4 157.7(9) . . . . ?
C15' O6 Zr1 O4 -143.7(10) . . . . ?
C15 O6 Zr1 O2 -141.5(11) . . . . ?
C15' O6 Zr1 O2 -82.9(11) . . . . ?
C11 O5 Zr1 O6 55.1(8) . . . . ?
C11 O5 Zr1 O3 -48.7(8) . . . . ?
C11 O5 Zr1 O1 161.6(8) . . . . ?
C11 O5 Zr1 O4 -117.2(8) . . . . ?
C11 O5 Zr1 O2 -178.2(6) . . . . ?
C6 O3 Zr1 O6 176.7(2) . . . . ?
C6 O3 Zr1 O5 -79.1(2) . . . . ?
C6 O3 Zr1 O1 47.8(3) . . . . ?
C6 O3 Zr1 O4 0.3(2) . . . . ?
C6 O3 Zr1 O2 92.7(2) . . . . ?
C1 O1 Zr1 O6 -77.7(3) . . . . ?
C1 O1 Zr1 O5 178.4(2) . . . . ?
C1 O1 Zr1 O3 50.2(3) . . . . ?
C1 O1 Zr1 O4 94.8(3) . . . . ?
C1 O1 Zr1 O2 2.2(2) . . . . ?
C10 O4 Zr1 O6 -179.5(7) . . . . ?
C9 O4 Zr1 O6 -48.2(8) . . . . ?
C10 O4 Zr1 O5 -50.8(3) . . . . ?
C9 O4 Zr1 O5 80.53(19) . . . . ?
C10 O4 Zr1 O3 -157.9(3) . . . . ?
C9 O4 Zr1 O3 -26.58(18) . . . . ?
C10 O4 Zr1 O1 49.7(3) . . . . ?
C9 O4 Zr1 O1 -179.00(19) . . . . ?
C10 O4 Zr1 O2 120.1(3) . . . . ?
C9 O4 Zr1 O2 -108.66(19) . . . . ?
C5 O2 Zr1 O6 -53.5(3) . . . . ?
C4 O2 Zr1 O6 79.0(2) . . . . ?
C5 O2 Zr1 O5 178.6(5) . . . . ?
C4 O2 Zr1 O5 -48.9(6) . . . . ?
C5 O2 Zr1 O3 47.5(3) . . . . ?
C4 O2 Zr1 O3 -180.0(2) . . . . ?
C5 O2 Zr1 O1 -160.2(3) . . . . ?
C4 O2 Zr1 O1 -27.7(2) . . . . ?
C5 O2 Zr1 O4 118.0(3) . . . . ?
C4 O2 Zr1 O4 -109.5(2) . . . . ?
